data_4126923
loop_
_publ_author_name
'Cheng, Shao-Chi'
'Chen, Kai-Jen'
'Suzaki, Yuji'
'Tsuchido, Yoshitaka'
'Kuo, Ting-Shen'
'Osakada, Kohtaro'
'Horie, Masaki'

_publ_section_title
;
 Reversible Laser-Induced Bending of Pseudorotaxane Crystals.
;
_journal_name_full 'Journal of the American Chemical Society'
_journal_paper_doi 10.1021/jacs.7b10998
_journal_year 2017
_chemical_formula_moiety 'C48 H56 F6 Fe N3 O8 P'
_chemical_formula_sum 'C48 H56 F6 Fe N3 O8 P'
_chemical_formula_weight 1003.78
_chemical_name_systematic
;
 ?
;
_space_group_IT_number 2
_symmetry_cell_setting triclinic
_symmetry_space_group_name_Hall '-P 1'
_symmetry_space_group_name_H-M 'P -1'
_atom_sites_solution_hydrogens geom
_atom_sites_solution_primary direct
_atom_sites_solution_secondary difmap
_audit_creation_method SHELXL-97
_cell_angle_alpha 86.353(11)
_cell_angle_beta 85.801(11)
_cell_angle_gamma 86.926(9)
_cell_formula_units_Z 2
_cell_length_a 10.1921(15)
_cell_length_b 11.4742(14)
_cell_length_c 21.692(3)
_cell_measurement_reflns_used 1140
_cell_measurement_temperature 200(2)
_cell_measurement_theta_max 17.04
_cell_measurement_theta_min 2.67
_cell_volume 2521.8(6)
_computing_molecular_graphics 'Ortep-3 for Windows (Farrugia, 1997)'
_computing_publication_material 'WinGX publication routines (Farrugia, 1999)'
_computing_structure_refinement 'SHELXL-97 (Sheldrick, 1997)'
_computing_structure_solution 'SHELXS-86 (Sheldrick, 1986)'
_diffrn_ambient_temperature 200(2)
_diffrn_measured_fraction_theta_full 0.970
_diffrn_measured_fraction_theta_max 0.970
_diffrn_measurement_device_type 'Bruker APEX2'
_diffrn_radiation_monochromator graphite
_diffrn_radiation_source 'fine-focus sealed tube'
_diffrn_radiation_type MoK\a
_diffrn_radiation_wavelength 0.71073
_diffrn_reflns_av_R_equivalents 0.1000
_diffrn_reflns_av_sigmaI/netI 0.2960
_diffrn_reflns_limit_h_max 12
_diffrn_reflns_limit_h_min -11
_diffrn_reflns_limit_k_max 13
_diffrn_reflns_limit_k_min -13
_diffrn_reflns_limit_l_max 23
_diffrn_reflns_limit_l_min -25
_diffrn_reflns_number 14653
_diffrn_reflns_theta_full 25.06
_diffrn_reflns_theta_max 25.06
_diffrn_reflns_theta_min 1.78
_exptl_absorpt_coefficient_mu 0.406
_exptl_absorpt_correction_T_max 0.9606
_exptl_absorpt_correction_T_min 0.7616
_exptl_absorpt_correction_type multi-scan
_exptl_crystal_colour yellow
_exptl_crystal_density_diffrn 1.322
_exptl_crystal_density_method 'not measured'
_exptl_crystal_description prism
_exptl_crystal_F_000 1048
_exptl_crystal_size_max 0.71
_exptl_crystal_size_mid 0.33
_exptl_crystal_size_min 0.10
_refine_diff_density_max 0.722
_refine_diff_density_min -0.347
_refine_diff_density_rms 0.096
_refine_ls_extinction_method none
_refine_ls_goodness_of_fit_ref 0.892
_refine_ls_hydrogen_treatment constr
_refine_ls_matrix_type full
_refine_ls_number_parameters 599
_refine_ls_number_reflns 8685
_refine_ls_number_restraints 4
_refine_ls_restrained_S_all 0.892
_refine_ls_R_factor_all 0.2764
_refine_ls_R_factor_gt 0.1110
_refine_ls_shift/su_max 0.048
_refine_ls_shift/su_mean 0.004
_refine_ls_structure_factor_coef Fsqd
_refine_ls_weighting_details 'calc w=1/[\s^2^(Fo^2^)+(0.1150P)^2^+0.0000P] where P=(Fo^2^+2Fc^2^)/3'
_refine_ls_weighting_scheme calc
_refine_ls_wR_factor_gt 0.2316
_refine_ls_wR_factor_ref 0.2832
_reflns_number_gt 2701
_reflns_number_total 8685
_reflns_threshold_expression >2sigma(I)
_cod_data_source_file ja7b10998_si_003.cif
_cod_data_source_block ch17705
_cod_database_code 4126923

loop_
_symmetry_equiv_pos_as_xyz
'x, y, z'
'-x, -y, -z'

loop_
_atom_site_label
_atom_site_type_symbol
_atom_site_fract_x
_atom_site_fract_y
_atom_site_fract_z
_atom_site_U_iso_or_equiv
_atom_site_adp_type
_atom_site_occupancy
_atom_site_symmetry_multiplicity
_atom_site_calc_flag
_atom_site_refinement_flags
_atom_site_disorder_assembly
_atom_site_disorder_group
C1 C 0.5976(11) 0.2930(9) 0.4723(4) 0.066(3) Uani 1 1 d . . .
H1 H 0.5620 0.3666 0.4510 0.080 Uiso 1 1 calc R . .
C2 C 0.5275(10) 0.1964(9) 0.4940(4) 0.064(3) Uani 1 1 d . . .
H2 H 0.4313 0.1880 0.4901 0.077 Uiso 1 1 calc R . .
C3 C 0.6111(10) 0.1148(9) 0.5233(4) 0.058(3) Uani 1 1 d . . .
H3 H 0.5858 0.0374 0.5430 0.069 Uiso 1 1 calc R . .
C4 C 0.7370(11) 0.1562(8) 0.5180(4) 0.066(3) Uani 1 1 d . . .
H4 H 0.8174 0.1142 0.5338 0.079 Uiso 1 1 calc R . .
C5 C 0.7325(10) 0.2657(10) 0.4868(5) 0.068(3) Uani 1 1 d . . .
H5 H 0.8083 0.3173 0.4773 0.081 Uiso 1 1 calc R . .
C6 C 0.5832(9) 0.0924(8) 0.3597(4) 0.055(3) Uani 1 1 d . . .
H6 H 0.4861 0.0914 0.3558 0.067 Uiso 1 1 calc R . .
C7 C 0.6659(11) -0.0007(9) 0.3855(4) 0.071(3) Uani 1 1 d . . .
H7 H 0.6373 -0.0784 0.4034 0.085 Uiso 1 1 calc R . .
C8 C 0.7955(9) 0.0382(10) 0.3804(4) 0.063(3) Uani 1 1 d . . .
H8 H 0.8746 -0.0073 0.3954 0.075 Uiso 1 1 calc R . .
C9 C 0.7951(9) 0.1516(8) 0.3528(4) 0.057(3) Uani 1 1 d . . .
H9 H 0.8731 0.2007 0.3438 0.068 Uiso 1 1 calc R . .
C10 C 0.6635(8) 0.1845(7) 0.3412(4) 0.046(2) Uani 1 1 d . . .
C11 C 0.6188(8) 0.3017(7) 0.3139(4) 0.047(2) Uani 1 1 d . . .
H11A H 0.5271 0.3204 0.3299 0.057 Uiso 1 1 calc R . .
H11B H 0.6750 0.3620 0.3271 0.057 Uiso 1 1 calc R . .
C12 C 0.6037(10) 0.4222(8) 0.2136(4) 0.067(3) Uani 1 1 d . . .
H12A H 0.5243 0.4625 0.2329 0.080 Uiso 1 1 calc R . .
H12B H 0.6801 0.4700 0.2182 0.080 Uiso 1 1 calc R . .
C13 C 0.5875(12) 0.4119(9) 0.1489(5) 0.073(3) Uani 1 1 d . . .
C14 C 0.6869(12) 0.3934(10) 0.1036(6) 0.087(4) Uani 1 1 d . . .
H14 H 0.7747 0.3965 0.1152 0.105 Uiso 1 1 calc R . .
C15 C 0.6713(12) 0.3709(10) 0.0437(6) 0.094(4) Uani 1 1 d . . .
H15 H 0.7447 0.3624 0.0144 0.113 Uiso 1 1 calc R . .
C16 C 0.5470(14) 0.3614(10) 0.0279(6) 0.080(4) Uani 1 1 d . . .
C17 C 0.4405(13) 0.3835(9) 0.0685(5) 0.083(4) Uani 1 1 d . . .
H17 H 0.3537 0.3818 0.0554 0.099 Uiso 1 1 calc R . .
C18 C 0.4604(13) 0.4086(9) 0.1296(5) 0.078(3) Uani 1 1 d . . .
H18 H 0.3868 0.4235 0.1579 0.094 Uiso 1 1 calc R . .
C19 C 0.4008(15) 0.2975(9) -0.1106(6) 0.076(3) Uani 1 1 d . . .
C20 C 0.4997(13) 0.2742(10) -0.1563(6) 0.090(4) Uani 1 1 d . . .
H20 H 0.5896 0.2806 -0.1487 0.109 Uiso 1 1 calc R . .
C21 C 0.467(2) 0.2429(11) -0.2110(6) 0.119(6) Uani 1 1 d . . .
H21 H 0.5338 0.2272 -0.2425 0.143 Uiso 1 1 calc R . .
C22 C 0.335(2) 0.2328(12) -0.2227(9) 0.128(6) Uani 1 1 d . . .
H22 H 0.3131 0.2065 -0.2611 0.154 Uiso 1 1 calc R . .
C23 C 0.2368(19) 0.2613(14) -0.1782(9) 0.133(6) Uani 1 1 d . . .
H23 H 0.1470 0.2609 -0.1873 0.159 Uiso 1 1 calc R . .
C24 C 0.2683(16) 0.2903(10) -0.1206(6) 0.103(4) Uani 1 1 d . . .
H24 H 0.2016 0.3048 -0.0887 0.123 Uiso 1 1 calc R . .
C25 C 0.3296(9) 0.5329(7) 0.4045(4) 0.052(3) Uani 1 1 d . . .
H25A H 0.3778 0.5187 0.4425 0.063 Uiso 1 1 calc R . .
H25B H 0.2416 0.5692 0.4160 0.063 Uiso 1 1 calc R . .
C26 C 0.4038(9) 0.6115(7) 0.3588(4) 0.056(3) Uani 1 1 d . . .
H26A H 0.3613 0.6153 0.3191 0.067 Uiso 1 1 calc R . .
H26B H 0.3985 0.6914 0.3740 0.067 Uiso 1 1 calc R . .
C27 C 0.6246(10) 0.6276(8) 0.3830(5) 0.076(3) Uani 1 1 d . . .
H27A H 0.6121 0.5974 0.4267 0.091 Uiso 1 1 calc R . .
H27B H 0.6033 0.7129 0.3814 0.091 Uiso 1 1 calc R . .
C28 C 0.7657(8) 0.6048(8) 0.3597(5) 0.066(3) Uani 1 1 d . . .
H28A H 0.7756 0.6242 0.3145 0.079 Uiso 1 1 calc R . .
H28B H 0.8231 0.6553 0.3802 0.079 Uiso 1 1 calc R . .
C29 C 0.9413(9) 0.4651(8) 0.3649(5) 0.060(3) Uani 1 1 d . . .
H29A H 0.9621 0.3831 0.3795 0.072 Uiso 1 1 calc R . .
H29B H 0.9835 0.5162 0.3919 0.072 Uiso 1 1 calc R . .
C30 C 1.0006(9) 0.4840(7) 0.3006(5) 0.060(3) Uani 1 1 d . . .
H30A H 0.9743 0.5633 0.2836 0.072 Uiso 1 1 calc R . .
H30B H 1.0978 0.4775 0.3005 0.072 Uiso 1 1 calc R . .
C31 C 0.9985(10) 0.4011(10) 0.2046(6) 0.062(3) Uani 1 1 d . . .
C32 C 1.0668(11) 0.4890(12) 0.1741(6) 0.091(4) Uani 1 1 d . . .
H32 H 1.0837 0.5545 0.1964 0.109 Uiso 1 1 calc R . .
C33 C 1.1144(13) 0.4880(15) 0.1106(8) 0.119(5) Uani 1 1 d . . .
H33 H 1.1622 0.5501 0.0904 0.143 Uiso 1 1 calc R . .
C34 C 1.0857(16) 0.389(2) 0.0798(7) 0.135(6) Uani 1 1 d . . .
H34 H 1.1122 0.3824 0.0371 0.161 Uiso 1 1 calc R . .
C35 C 1.0191(13) 0.3017(15) 0.1124(9) 0.123(6) Uani 1 1 d . . .
H35 H 1.0046 0.2339 0.0914 0.147 Uiso 1 1 calc R . .
C36 C 0.9737(12) 0.3047(13) 0.1704(6) 0.076(4) Uani 1 1 d . A .
C37 C 0.9127(16) 0.0937(15) 0.1894(9) 0.043(6) Uiso 0.531(19) 1 d PD A 1
H37A H 0.9975 0.0722 0.1668 0.052 Uiso 0.531(19) 1 calc PR A 1
H37B H 0.9061 0.0463 0.2292 0.052 Uiso 0.531(19) 1 calc PR A 1
C38 C 0.8032(16) 0.0718(15) 0.1525(9) 0.053(6) Uiso 0.531(19) 1 d PD A 1
H38A H 0.8013 0.1291 0.1165 0.063 Uiso 0.531(19) 1 calc PR A 1
H38B H 0.8154 -0.0076 0.1369 0.063 Uiso 0.531(19) 1 calc PR A 1
C37' C 0.910(2) 0.1290(19) 0.1568(12) 0.079(9) Uiso 0.469(19) 1 d PD A 2
H37C H 1.0009 0.0984 0.1461 0.094 Uiso 0.469(19) 1 calc PR A 2
H37D H 0.8668 0.1554 0.1186 0.094 Uiso 0.469(19) 1 calc PR A 2
C38' C 0.831(2) 0.0417(16) 0.1966(10) 0.058(7) Uiso 0.469(19) 1 d PD A 2
H38C H 0.8498 0.0435 0.2406 0.070 Uiso 0.469(19) 1 calc PR A 2
H38D H 0.8504 -0.0385 0.1830 0.070 Uiso 0.469(19) 1 calc PR A 2
C39' C 0.596(4) 0.004(4) 0.197(2) 0.121(16) Uiso 0.30 1 d PD A 1
H39A H 0.5768 -0.0135 0.2418 0.146 Uiso 0.30 1 calc PR A 1
H39B H 0.6251 -0.0697 0.1776 0.146 Uiso 0.30 1 calc PR A 1
C40' C 0.472(4) 0.058(3) 0.168(2) 0.071(13) Uiso 0.30 1 d PD A 1
H40A H 0.4926 0.0837 0.1240 0.086 Uiso 0.30 1 calc PR A 1
H40B H 0.4030 -0.0005 0.1696 0.086 Uiso 0.30 1 calc PR A 1
C39 C 0.5875(14) 0.0507(13) 0.1522(7) 0.065(4) Uiso 0.70 1 d PD A 2
H39C H 0.6074 -0.0274 0.1359 0.078 Uiso 0.70 1 calc PR A 2
H39D H 0.5767 0.1086 0.1169 0.078 Uiso 0.70 1 calc PR A 2
C40 C 0.4613(13) 0.0500(13) 0.1961(8) 0.057(5) Uiso 0.70 1 d PD A 2
H40C H 0.3906 0.0122 0.1769 0.068 Uiso 0.70 1 calc PR A 2
H40D H 0.4787 0.0059 0.2356 0.068 Uiso 0.70 1 calc PR A 2
C41 C 0.2871(10) 0.1851(9) 0.2150(5) 0.070(3) Uani 1 1 d . A .
H41A H 0.2437 0.1364 0.1871 0.084 Uiso 1 1 calc R . .
H41B H 0.2648 0.2681 0.2030 0.084 Uiso 1 1 calc R . .
C42 C 0.2344(10) 0.1586(8) 0.2799(5) 0.074(3) Uani 1 1 d . . .
H42A H 0.1369 0.1605 0.2820 0.088 Uiso 1 1 calc R . .
H42B H 0.2668 0.0796 0.2947 0.088 Uiso 1 1 calc R . .
C43 C 0.2256(9) 0.2420(8) 0.3769(5) 0.051(3) Uani 1 1 d . . .
C44 C 0.1534(9) 0.1532(8) 0.4082(6) 0.069(3) Uani 1 1 d . . .
H44 H 0.1408 0.0841 0.3879 0.082 Uiso 1 1 calc R . .
C45 C 0.0999(10) 0.1645(10) 0.4687(6) 0.071(3) Uani 1 1 d . . .
H45 H 0.0506 0.1035 0.4890 0.085 Uiso 1 1 calc R . .
C46 C 0.1174(9) 0.2605(10) 0.4984(5) 0.068(3) Uani 1 1 d . . .
H46 H 0.0791 0.2674 0.5393 0.082 Uiso 1 1 calc R . .
C47 C 0.1890(9) 0.3480(9) 0.4708(4) 0.053(3) Uani 1 1 d . . .
H47 H 0.2017 0.4148 0.4930 0.064 Uiso 1 1 calc R . .
C48 C 0.2438(8) 0.3413(8) 0.4108(5) 0.052(3) Uani 1 1 d . . .
N1 N 0.6251(7) 0.3045(6) 0.2460(3) 0.058(2) Uani 1 1 d . . .
H1A H 0.5630 0.2564 0.2345 0.070 Uiso 1 1 calc R . .
H1B H 0.7064 0.2737 0.2322 0.070 Uiso 1 1 calc R . .
N2 N 0.5365(12) 0.3307(9) -0.0353(5) 0.098(3) Uani 1 1 d . . .
N3 N 0.4161(12) 0.3265(8) -0.0480(5) 0.094(3) Uani 1 1 d . . .
O1 O 0.3166(5) 0.4244(5) 0.3760(3) 0.0553(17) Uani 1 1 d . . .
O2 O 0.5410(6) 0.5743(5) 0.3478(3) 0.0656(19) Uani 1 1 d . . .
O3 O 0.8044(6) 0.4867(5) 0.3723(3) 0.0628(18) Uani 1 1 d . . .
O4 O 0.9559(6) 0.3982(5) 0.2634(3) 0.0592(18) Uani 1 1 d . . .
O5 O 0.9059(7) 0.2216(7) 0.2013(4) 0.080(2) Uani 1 1 d . . .
O6 O 0.6884(7) 0.0808(6) 0.1875(3) 0.084(2) Uani 1 1 d . . .
O7 O 0.4233(6) 0.1645(6) 0.2067(3) 0.079(2) Uani 1 1 d . . .
O8 O 0.2778(6) 0.2447(5) 0.3178(3) 0.0540(17) Uani 1 1 d . . .
F1 F -0.0334(10) 0.7998(8) 0.2806(5) 0.068(3) Uiso 0.54 1 d P B 1
F1' F 0.0034(13) 0.7900(10) 0.2452(6) 0.070(4) Uiso 0.46 1 d P B 2
F2 F 0.1885(7) 0.7247(6) 0.2457(3) 0.127(3) Uani 1 1 d . B .
F3 F 0.2615(5) 0.8550(4) 0.3053(3) 0.0896(19) Uani 1 1 d . B .
F4 F 0.0563(11) 0.9374(9) 0.3088(6) 0.073(3) Uiso 0.54 1 d P B 1
F4' F 0.0638(13) 0.9118(11) 0.3447(6) 0.077(4) Uiso 0.46 1 d P B 2
F5 F 0.1072(7) 0.7307(6) 0.3415(3) 0.123(3) Uani 1 1 d . B .
F6 F 0.1620(12) 0.9078(9) 0.2212(5) 0.072(3) Uiso 0.54 1 d P B 1
F6' F 0.1028(17) 0.9326(13) 0.2438(8) 0.101(5) Uiso 0.46 1 d P B 2
P1 P 0.1219(3) 0.8250(2) 0.28541(17) 0.0750(10) Uani 1 1 d . . .
Fe1 Fe 0.67283(12) 0.14730(10) 0.43177(6) 0.0472(5) Uani 1 1 d . . .

loop_
_atom_site_aniso_label
_atom_site_aniso_U_11
_atom_site_aniso_U_22
_atom_site_aniso_U_33
_atom_site_aniso_U_23
_atom_site_aniso_U_13
_atom_site_aniso_U_12
C1 0.081(9) 0.067(7) 0.053(7) -0.010(6) -0.012(6) 0.005(7)
C2 0.052(7) 0.068(7) 0.074(7) -0.004(6) -0.018(6) 0.005(7)
C3 0.041(7) 0.073(7) 0.059(7) -0.004(6) 0.005(5) -0.012(6)
C4 0.062(8) 0.049(6) 0.082(8) 0.013(6) 0.003(6) 0.015(6)
C5 0.040(7) 0.088(8) 0.080(8) -0.031(7) 0.004(6) -0.019(6)
C6 0.044(6) 0.056(6) 0.068(7) -0.013(5) -0.001(5) -0.008(6)
C7 0.072(9) 0.056(6) 0.079(8) 0.018(6) 0.016(6) -0.005(6)
C8 0.031(6) 0.101(9) 0.055(7) 0.008(6) -0.002(5) 0.005(6)
C9 0.030(6) 0.060(6) 0.078(7) 0.011(6) -0.009(5) -0.004(5)
C10 0.013(5) 0.039(5) 0.086(7) -0.012(5) 0.002(5) -0.004(4)
C11 0.041(6) 0.062(6) 0.042(6) -0.021(5) -0.002(4) -0.015(5)
C12 0.087(9) 0.052(6) 0.064(7) -0.006(6) -0.027(6) -0.005(6)
C13 0.067(9) 0.088(8) 0.064(8) 0.024(7) -0.017(7) -0.009(7)
C14 0.063(8) 0.136(11) 0.059(8) 0.024(8) -0.012(7) 0.004(8)
C15 0.065(9) 0.145(11) 0.072(9) 0.009(8) -0.033(7) 0.019(8)
C16 0.093(11) 0.097(9) 0.050(8) -0.011(7) -0.008(8) 0.019(8)
C17 0.095(10) 0.101(9) 0.055(8) 0.009(7) -0.023(7) -0.024(8)
C18 0.092(10) 0.088(8) 0.053(8) 0.004(6) -0.011(7) 0.003(7)
C19 0.101(11) 0.072(7) 0.059(9) 0.011(7) -0.030(8) -0.016(8)
C20 0.110(11) 0.097(9) 0.063(9) -0.008(7) 0.004(9) 0.000(8)
C21 0.20(2) 0.108(10) 0.046(9) -0.006(8) -0.010(10) 0.022(12)
C22 0.155(18) 0.090(10) 0.149(18) 0.007(11) -0.079(16) -0.015(12)
C23 0.124(15) 0.150(14) 0.122(15) -0.007(12) -0.014(12) 0.021(12)
C24 0.122(13) 0.122(10) 0.071(10) -0.021(8) -0.036(9) -0.011(9)
C25 0.039(6) 0.049(6) 0.074(7) -0.036(5) -0.016(5) 0.009(5)
C26 0.045(6) 0.045(6) 0.081(7) -0.016(6) -0.027(5) 0.011(5)
C27 0.061(8) 0.062(7) 0.112(9) -0.041(6) -0.026(7) 0.005(6)
C28 0.022(6) 0.053(6) 0.122(9) 0.013(6) -0.017(6) -0.014(5)
C29 0.033(6) 0.069(7) 0.081(8) -0.010(6) -0.010(6) -0.007(5)
C30 0.043(6) 0.042(6) 0.100(9) -0.028(6) -0.012(6) -0.005(5)
C31 0.038(7) 0.060(7) 0.091(10) -0.006(8) -0.009(6) -0.012(6)
C32 0.057(8) 0.120(11) 0.094(10) -0.028(9) 0.009(7) 0.019(8)
C33 0.083(11) 0.162(14) 0.107(12) 0.013(11) 0.023(9) -0.027(10)
C34 0.091(12) 0.25(2) 0.076(11) -0.075(13) -0.006(9) -0.006(13)
C35 0.046(9) 0.179(16) 0.149(17) -0.029(14) -0.008(9) -0.030(10)
C36 0.044(8) 0.121(12) 0.064(9) -0.029(9) 0.001(7) 0.014(8)
C41 0.061(8) 0.071(7) 0.085(9) -0.019(6) -0.017(6) -0.016(6)
C42 0.047(7) 0.064(7) 0.115(10) -0.032(7) -0.015(7) -0.011(6)
C43 0.021(5) 0.044(6) 0.090(9) -0.013(6) -0.020(6) -0.001(5)
C44 0.042(7) 0.048(6) 0.121(10) -0.012(7) -0.024(7) -0.017(6)
C45 0.060(8) 0.075(8) 0.076(8) 0.005(7) 0.011(6) -0.021(6)
C46 0.036(7) 0.073(7) 0.096(9) -0.009(8) 0.002(6) -0.008(6)
C47 0.043(6) 0.063(7) 0.055(7) -0.012(6) -0.017(5) -0.003(6)
C48 0.011(5) 0.047(6) 0.097(9) 0.027(7) -0.016(5) -0.010(5)
N1 0.054(5) 0.054(5) 0.067(6) -0.007(4) 0.000(4) -0.013(4)
N2 0.101(9) 0.106(8) 0.087(8) 0.012(6) -0.026(7) -0.002(7)
N3 0.106(9) 0.088(7) 0.090(8) 0.006(6) -0.029(7) -0.013(7)
O1 0.033(4) 0.048(4) 0.088(5) -0.027(4) -0.004(3) -0.004(3)
O2 0.033(4) 0.048(4) 0.119(6) -0.024(4) -0.012(4) 0.003(3)
O3 0.029(4) 0.059(4) 0.103(5) -0.014(4) -0.010(4) -0.008(3)
O4 0.052(5) 0.058(4) 0.069(5) -0.014(4) -0.005(4) -0.007(3)
O5 0.044(5) 0.083(5) 0.118(6) -0.039(5) -0.007(4) -0.015(4)
O6 0.042(5) 0.080(5) 0.132(6) -0.042(5) 0.001(4) -0.005(4)
O7 0.032(4) 0.078(5) 0.130(6) -0.055(4) 0.005(4) -0.003(4)
O8 0.036(4) 0.057(4) 0.072(5) -0.023(4) -0.002(4) -0.012(3)
F2 0.134(7) 0.091(5) 0.163(7) -0.045(5) -0.023(5) -0.002(5)
F3 0.043(4) 0.074(4) 0.156(6) -0.006(4) -0.025(4) -0.015(3)
F5 0.106(6) 0.107(5) 0.159(6) 0.034(5) -0.038(5) -0.045(4)
P1 0.0494(19) 0.0439(16) 0.136(3) -0.004(2) -0.0337(19) -0.0034(15)
Fe1 0.0333(8) 0.0521(9) 0.0561(9) -0.0061(7) -0.0054(6) 0.0063(7)

loop_
_atom_type_symbol
_atom_type_description
_atom_type_scat_dispersion_real
_atom_type_scat_dispersion_imag
_atom_type_scat_source
C C 0.0033 0.0016 'International Tables Vol C Tables 4.2.6.8 and 6.1.1.4'
H H 0.0000 0.0000 'International Tables Vol C Tables 4.2.6.8 and 6.1.1.4'
N N 0.0061 0.0033 'International Tables Vol C Tables 4.2.6.8 and 6.1.1.4'
O O 0.0106 0.0060 'International Tables Vol C Tables 4.2.6.8 and 6.1.1.4'
F F 0.0171 0.0103 'International Tables Vol C Tables 4.2.6.8 and 6.1.1.4'
P P 0.1023 0.0942 'International Tables Vol C Tables 4.2.6.8 and 6.1.1.4'
Fe Fe 0.3463 0.8444 'International Tables Vol C Tables 4.2.6.8 and 6.1.1.4'

loop_
_geom_angle_atom_site_label_1
_geom_angle_atom_site_label_2
_geom_angle_atom_site_label_3
_geom_angle
C2 C1 C5 106.1(9)
C2 C1 Fe1 69.3(6)
C5 C1 Fe1 68.5(5)
C2 C1 H1 126.9
C5 C1 H1 126.9
Fe1 C1 H1 126.9
C3 C2 C1 109.2(9)
C3 C2 Fe1 71.7(6)
C1 C2 Fe1 70.4(6)
C3 C2 H2 125.4
C1 C2 H2 125.4
Fe1 C2 H2 125.4
C2 C3 C4 108.6(9)
C2 C3 Fe1 68.4(6)
C4 C3 Fe1 69.5(6)
C2 C3 H3 125.7
C4 C3 H3 125.7
Fe1 C3 H3 125.7
C3 C4 C5 108.4(9)
C3 C4 Fe1 70.9(6)
C5 C4 Fe1 69.0(6)
C3 C4 H4 125.8
C5 C4 H4 125.8
Fe1 C4 H4 125.8
C4 C5 C1 107.6(9)
C4 C5 Fe1 70.9(6)
C1 C5 Fe1 69.5(5)
C4 C5 H5 126.2
C1 C5 H5 126.2
Fe1 C5 H5 126.2
C10 C6 C7 107.1(8)
C10 C6 Fe1 68.6(5)
C7 C6 Fe1 69.8(6)
C10 C6 H6 126.5
C7 C6 H6 126.5
Fe1 C6 H6 126.5
C8 C7 C6 107.0(9)
C8 C7 Fe1 70.2(6)
C6 C7 Fe1 68.7(5)
C8 C7 H7 126.5
C6 C7 H7 126.5
Fe1 C7 H7 126.5
C9 C8 C7 109.2(9)
C9 C8 Fe1 69.9(6)
C7 C8 Fe1 69.4(5)
C9 C8 H8 125.4
C7 C8 H8 125.4
Fe1 C8 H8 125.4
C8 C9 C10 107.1(8)
C8 C9 Fe1 70.1(5)
C10 C9 Fe1 67.6(5)
C8 C9 H9 126.5
C10 C9 H9 126.5
Fe1 C9 H9 126.5
C6 C10 C9 109.6(8)
C6 C10 C11 125.9(8)
C9 C10 C11 124.5(8)
C6 C10 Fe1 70.7(5)
C9 C10 Fe1 71.5(5)
C11 C10 Fe1 123.6(6)
N1 C11 C10 111.6(7)
N1 C11 H11A 109.3
C10 C11 H11A 109.3
N1 C11 H11B 109.3
C10 C11 H11B 109.3
H11A C11 H11B 108.0
C13 C12 N1 110.9(8)
C13 C12 H12A 109.5
N1 C12 H12A 109.5
C13 C12 H12B 109.5
N1 C12 H12B 109.5
H12A C12 H12B 108.0
C14 C13 C18 114.9(11)
C14 C13 C12 126.1(11)
C18 C13 C12 118.7(11)
C15 C14 C13 126.2(12)
C15 C14 H14 116.9
C13 C14 H14 116.9
C16 C15 C14 116.9(12)
C16 C15 H15 121.6
C14 C15 H15 121.6
C15 C16 C17 121.7(12)
C15 C16 N2 114.6(12)
C17 C16 N2 123.6(12)
C16 C17 C18 119.5(12)
C16 C17 H17 120.2
C18 C17 H17 120.2
C13 C18 C17 120.5(11)
C13 C18 H18 119.7
C17 C18 H18 119.7
C20 C19 C24 121.9(12)
C20 C19 N3 127.5(13)
C24 C19 N3 110.6(13)
C21 C20 C19 119.0(14)
C21 C20 H20 120.5
C19 C20 H20 120.5
C20 C21 C22 121.1(16)
C20 C21 H21 119.5
C22 C21 H21 119.5
C23 C22 C21 119.7(18)
C23 C22 H22 120.1
C21 C22 H22 120.1
C22 C23 C24 120.3(18)
C22 C23 H23 119.9
C24 C23 H23 119.9
C23 C24 C19 117.9(14)
C23 C24 H24 121.1
C19 C24 H24 121.1
O1 C25 C26 107.6(7)
O1 C25 H25A 110.2
C26 C25 H25A 110.2
O1 C25 H25B 110.2
C26 C25 H25B 110.2
H25A C25 H25B 108.5
O2 C26 C25 113.4(7)
O2 C26 H26A 108.9
C25 C26 H26A 108.9
O2 C26 H26B 108.9
C25 C26 H26B 108.9
H26A C26 H26B 107.7
O2 C27 C28 110.7(8)
O2 C27 H27A 109.5
C28 C27 H27A 109.5
O2 C27 H27B 109.5
C28 C27 H27B 109.5
H27A C27 H27B 108.1
O3 C28 C27 110.1(8)
O3 C28 H28A 109.6
C27 C28 H28A 109.6
O3 C28 H28B 109.6
C27 C28 H28B 109.6
H28A C28 H28B 108.2
O3 C29 C30 115.3(8)
O3 C29 H29A 108.5
C30 C29 H29A 108.5
O3 C29 H29B 108.5
C30 C29 H29B 108.5
H29A C29 H29B 107.5
O4 C30 C29 108.9(8)
O4 C30 H30A 109.9
C29 C30 H30A 109.9
O4 C30 H30B 109.9
C29 C30 H30B 109.9
H30A C30 H30B 108.3
O4 C31 C32 125.2(11)
O4 C31 C36 117.6(12)
C32 C31 C36 117.2(13)
C31 C32 C33 123.8(14)
C31 C32 H32 118.1
C33 C32 H32 118.1
C34 C33 C32 115.5(14)
C34 C33 H33 122.3
C32 C33 H33 122.2
C35 C34 C33 118.8(15)
C35 C34 H34 120.6
C33 C34 H34 120.6
C36 C35 C34 125.0(17)
C36 C35 H35 117.5
C34 C35 H35 117.5
C35 C36 O5 124.7(15)
C35 C36 C31 119.6(16)
O5 C36 C31 115.6(11)
C38 C37 O5 108.1(12)
C38 C37 H37A 110.1
O5 C37 H37A 110.1
C38 C37 H37B 110.1
O5 C37 H37B 110.1
H37A C37 H37B 108.4
O6 C38 C37 109.9(15)
O6 C38 H38A 109.7
C37 C38 H38A 109.7
O6 C38 H38B 109.7
C37 C38 H38B 109.7
H38A C38 H38B 108.2
O5 C37' C38' 97.9(17)
O5 C37' H37C 112.2
C38' C37' H37C 112.2
O5 C37' H37D 112.2
C38' C37' H37D 112.2
H37C C37' H37D 109.8
C37' C38' O6 104.3(17)
C37' C38' H38C 110.9
O6 C38' H38C 110.9
C37' C38' H38D 110.9
O6 C38' H38D 110.9
H38C C38' H38D 108.9
O6 C39' C40' 108(3)
O6 C39' H39A 110.2
C40' C39' H39A 110.2
O6 C39' H39B 110.2
C40' C39' H39B 110.1
H39A C39' H39B 108.5
O7 C40' C39' 106(3)
O7 C40' H40A 110.5
C39' C40' H40A 110.5
O7 C40' H40B 110.5
C39' C40' H40B 110.5
H40A C40' H40B 108.7
O6 C39 C40 106.2(11)
O6 C39 H39C 110.5
C40 C39 H39C 110.5
O6 C39 H39D 110.5
C40 C39 H39D 110.5
H39C C39 H39D 108.7
O7 C40 C39 107.7(11)
O7 C40 H40C 110.2
C39 C40 H40C 110.2
O7 C40 H40D 110.2
C39 C40 H40D 110.2
H40C C40 H40D 108.5
O7 C41 C42 112.9(9)
O7 C41 H41A 109.0
C42 C41 H41A 109.0
O7 C41 H41B 109.0
C42 C41 H41B 109.0
H41A C41 H41B 107.8
O8 C42 C41 108.3(9)
O8 C42 H42A 110.0
C41 C42 H42A 110.0
O8 C42 H42B 110.0
C41 C42 H42B 110.0
H42A C42 H42B 108.4
O8 C43 C44 127.1(9)
O8 C43 C48 116.5(9)
C44 C43 C48 116.3(10)
C45 C44 C43 121.0(10)
C45 C44 H44 119.5
C43 C44 H44 119.5
C46 C45 C44 120.5(11)
C46 C45 H45 119.7
C44 C45 H45 119.7
C45 C46 C47 120.9(11)
C45 C46 H46 119.6
C47 C46 H46 119.6
C46 C47 C48 120.9(10)
C46 C47 H47 119.6
C48 C47 H47 119.6
C47 C48 O1 127.6(10)
C47 C48 C43 120.3(9)
O1 C48 C43 112.1(9)
C11 N1 C12 115.9(7)
C11 N1 H1A 108.3
C12 N1 H1A 108.3
C11 N1 H1B 108.3
C12 N1 H1B 108.3
H1A N1 H1B 107.4
N3 N2 C16 111.6(11)
N2 N3 C19 113.5(12)
C48 O1 C25 116.0(7)
C27 O2 C26 113.9(7)
C29 O3 C28 112.9(7)
C31 O4 C30 117.6(8)
C36 O5 C37' 103.0(11)
C36 O5 C37 127.1(11)
C37' O5 C37 30.9(9)
C38 O6 C39' 128(2)
C38 O6 C39 108.3(10)
C39' O6 C39 46.9(18)
C38 O6 C38' 42.4(8)
C39' O6 C38' 119.5(17)
C39 O6 C38' 137.8(11)
C41 O7 C40 113.7(9)
C41 O7 C40' 116.0(15)
C40 O7 C40' 23.0(15)
C43 O8 C42 116.0(8)
F6' P1 F4 57.9(7)
F6' P1 F3 95.8(7)
F4 P1 F3 93.0(5)
F6' P1 F2 108.6(8)
F4 P1 F2 166.4(6)
F3 P1 F2 89.9(4)
F6' P1 F5 162.6(8)
F4 P1 F5 105.7(6)
F3 P1 F5 90.6(4)
F2 P1 F5 87.5(4)
F6' P1 F1' 78.2(7)
F4 P1 F1' 97.2(6)
F3 P1 F1' 162.8(6)
F2 P1 F1' 77.1(5)
F5 P1 F1' 99.9(5)
F6' P1 F1 88.6(7)
F4 P1 F1 79.3(6)
F3 P1 F1 167.4(5)
F2 P1 F1 100.0(5)
F5 P1 F1 82.0(5)
F1' P1 F1 29.9(4)
F6' P1 F6 28.6(6)
F4 P1 F6 84.7(6)
F3 P1 F6 84.5(5)
F2 P1 F6 82.4(5)
F5 P1 F6 168.8(5)
F1' P1 F6 82.6(6)
F1 P1 F6 104.5(6)
F6' P1 F4' 85.6(8)
F4 P1 F4' 28.4(5)
F3 P1 F4' 83.9(5)
F2 P1 F4' 165.0(6)
F5 P1 F4' 78.9(5)
F1' P1 F4' 111.4(7)
F1 P1 F4' 84.7(6)
F6 P1 F4' 110.4(6)
C10 Fe1 C2 122.2(4)
C10 Fe1 C6 40.6(3)
C2 Fe1 C6 106.0(4)
C10 Fe1 C5 120.8(4)
C2 Fe1 C5 68.6(4)
C6 Fe1 C5 155.7(4)
C10 Fe1 C1 105.0(4)
C2 Fe1 C1 40.2(3)
C6 Fe1 C1 118.6(4)
C5 Fe1 C1 42.0(4)
C10 Fe1 C7 68.8(4)
C2 Fe1 C7 121.8(4)
C6 Fe1 C7 41.5(3)
C5 Fe1 C7 161.4(4)
C1 Fe1 C7 155.6(5)
C10 Fe1 C4 157.5(4)
C2 Fe1 C4 67.6(4)
C6 Fe1 C4 161.6(4)
C5 Fe1 C4 40.1(3)
C1 Fe1 C4 68.6(4)
C7 Fe1 C4 125.8(4)
C10 Fe1 C8 68.0(3)
C2 Fe1 C8 158.5(4)
C6 Fe1 C8 68.5(4)
C5 Fe1 C8 124.9(4)
C1 Fe1 C8 160.9(4)
C7 Fe1 C8 40.5(4)
C4 Fe1 C8 110.7(4)
C10 Fe1 C9 40.9(3)
C2 Fe1 C9 159.3(4)
C6 Fe1 C9 68.7(4)
C5 Fe1 C9 107.6(4)
C1 Fe1 C9 123.3(4)
C7 Fe1 C9 68.3(4)
C4 Fe1 C9 123.4(4)
C8 Fe1 C9 40.0(3)
C10 Fe1 C3 159.5(4)
C2 Fe1 C3 39.9(3)
C6 Fe1 C3 124.7(4)
C5 Fe1 C3 67.2(4)
C1 Fe1 C3 67.4(4)
C7 Fe1 C3 109.8(4)
C4 Fe1 C3 39.6(3)
C8 Fe1 C3 125.1(4)
C9 Fe1 C3 159.1(4)

loop_
_geom_bond_atom_site_label_1
_geom_bond_atom_site_label_2
_geom_bond_distance
C1 C2 1.389(12)
C1 C5 1.447(12)
C1 Fe1 2.026(10)
C1 H1 1.0000
C2 C3 1.388(12)
C2 Fe1 2.012(10)
C2 H2 1.0000
C3 C4 1.386(12)
C3 Fe1 2.055(9)
C3 H3 1.0000
C4 C5 1.389(12)
C4 Fe1 2.036(10)
C4 H4 1.0000
C5 Fe1 2.011(9)
C5 H5 1.0000
C6 C10 1.392(11)
C6 C7 1.436(12)
C6 Fe1 2.019(9)
C6 H6 1.0000
C7 C8 1.410(12)
C7 Fe1 2.034(10)
C7 H7 1.0000
C8 C9 1.397(11)
C8 Fe1 2.044(9)
C8 H8 1.0000
C9 C10 1.409(10)
C9 Fe1 2.042(9)
C9 H9 1.0000
C10 C11 1.496(11)
C10 Fe1 1.991(9)
C11 N1 1.470(9)
C11 H11A 0.9900
C11 H11B 0.9900
C12 C13 1.437(12)
C12 N1 1.495(10)
C12 H12A 0.9900
C12 H12B 0.9900
C13 C14 1.376(14)
C13 C18 1.394(13)
C14 C15 1.364(13)
C14 H14 0.9500
C15 C16 1.348(15)
C15 H15 0.9500
C16 C17 1.370(14)
C16 N2 1.451(13)
C17 C18 1.405(12)
C17 H17 0.9500
C18 H18 0.9500
C19 C20 1.388(15)
C19 C24 1.391(15)
C19 N3 1.441(13)
C20 C21 1.333(15)
C20 H20 0.9500
C21 C22 1.397(19)
C21 H21 0.9500
C22 C23 1.380(19)
C22 H22 0.9500
C23 C24 1.378(16)
C23 H23 0.9500
C24 H24 0.9500
C25 O1 1.442(8)
C25 C26 1.489(11)
C25 H25A 0.9900
C25 H25B 0.9900
C26 O2 1.447(9)
C26 H26A 0.9900
C26 H26B 0.9900
C27 O2 1.377(10)
C27 C28 1.505(12)
C27 H27A 0.9900
C27 H27B 0.9900
C28 O3 1.407(9)
C28 H28A 0.9900
C28 H28B 0.9900
C29 O3 1.403(9)
C29 C30 1.487(11)
C29 H29A 0.9900
C29 H29B 0.9900
C30 O4 1.426(9)
C30 H30A 0.9900
C30 H30B 0.9900
C31 O4 1.316(12)
C31 C32 1.365(14)
C31 C36 1.414(15)
C32 C33 1.427(15)
C32 H32 0.9500
C33 C34 1.411(18)
C33 H33 0.9500
C34 C35 1.368(19)
C34 H34 0.9500
C35 C36 1.311(16)
C35 H35 0.9500
C36 O5 1.326(14)
C37 C38 1.461(15)
C37 O5 1.502(17)
C37 H37A 0.9900
C37 H37B 0.9900
C38 O6 1.349(17)
C38 H38A 0.9900
C38 H38B 0.9900
C37' O5 1.48(2)
C37' C38' 1.508(18)
C37' H37C 0.9900
C37' H37D 0.9900
C38' O6 1.52(2)
C38' H38C 0.9900
C38' H38D 0.9900
C39' O6 1.32(5)
C39' C40' 1.534(19)
C39' H39A 0.9900
C39' H39B 0.9900
C40' O7 1.57(4)
C40' H40A 0.9900
C40' H40B 0.9900
C39 O6 1.396(15)
C39 C40 1.543(14)
C39 H39C 0.9900
C39 H39D 0.9900
C40 O7 1.378(14)
C40 H40C 0.9900
C40 H40D 0.9900
C41 O7 1.397(11)
C41 C42 1.489(12)
C41 H41A 0.9900
C41 H41B 0.9900
C42 O8 1.432(10)
C42 H42A 0.9900
C42 H42B 0.9900
C43 O8 1.351(11)
C43 C44 1.399(12)
C43 C48 1.422(12)
C44 C45 1.396(13)
C44 H44 0.9500
C45 C46 1.337(13)
C45 H45 0.9500
C46 C47 1.355(12)
C46 H46 0.9500
C47 C48 1.382(12)
C47 H47 0.9500
C48 O1 1.390(9)
N1 H1A 0.9200
N1 H1B 0.9200
N2 N3 1.281(12)
F1 P1 1.636(11)
F1' P1 1.622(12)
F2 P1 1.577(7)
F3 P1 1.578(5)
F4 P1 1.519(10)
F4' P1 1.728(13)
F5 P1 1.580(7)
F6 P1 1.673(11)
F6' P1 1.495(15)
